data_7719952
loop_
_publ_author_name
'Juan, Jen-Wen'
'Ciou, Ji-Ming'
'Hsiang, Yi-Rong'
'Lin, Ya-Fan'

_publ_section_title
;
 Solvent-and metal-gated coordination diversity in a dynamic aminal ligand
;
_journal_name_full 'Dalton Transactions'
_journal_paper_doi 10.1039/D5DT02405F
_journal_year 2025
_chemical_formula_sum 'C22 H20 Cl Co N6 O6'
_chemical_formula_weight 558.82
_space_group_IT_number 29
_space_group_name_Hall 'P 2c -2ac'
_space_group_name_H-M_alt 'P c a 21'
_symmetry_cell_setting orthorhombic
_symmetry_space_group_name_H-M 'P c a 21'
_atom_sites_solution_hydrogens geom
_atom_sites_solution_primary direct
_atom_sites_solution_secondary difmap
_audit_block_doi 10.5517/ccdc.csd.cc2mc0jk
_audit_creation_method SHELXL-97
_audit_update_record
;
2025-02-13 deposited with the CCDC.	2025-12-02 downloaded from the CCDC.
;
_cell_angle_alpha 90.00
_cell_angle_beta 90.00
_cell_angle_gamma 90.00
_cell_formula_units_Z 4
_cell_length_a 14.935(3)
_cell_length_b 8.6856(17)
_cell_length_c 17.997(4)
_cell_measurement_reflns_used 37397
_cell_measurement_temperature 295(2)
_cell_measurement_theta_max 27.5
_cell_measurement_theta_min 1
_cell_volume 2334.6(8)
_computing_cell_refinement 'HKL Denzo & Scalepack (Otwinowski & Minor)'
_computing_data_collection 'COLLECT (Nonius BV)'
_computing_data_reduction 'HKL Denzo & Scalepack (Otwinowski & Minor)'
_computing_molecular_graphics SHELXTL
_computing_publication_material SHELXTL
_computing_structure_refinement 'SHELXL-97 (Sheldrick, 1997)'
_computing_structure_solution 'SHELXS-97 (Sheldrick, 1990)'
_diffrn_ambient_temperature 295(2)
_diffrn_measured_fraction_theta_full 0.998
_diffrn_measured_fraction_theta_max 0.998
_diffrn_measurement_device_type 'Nonius KappaCCD'
_diffrn_measurement_method CCD
_diffrn_radiation_monochromator graphite
_diffrn_radiation_source 'fine-focus sealed tube'
_diffrn_radiation_type MoK\a
_diffrn_radiation_wavelength 0.71073
_diffrn_reflns_av_R_equivalents 0.0512
_diffrn_reflns_av_sigmaI/netI 0.0482
_diffrn_reflns_limit_h_max 18
_diffrn_reflns_limit_h_min -19
_diffrn_reflns_limit_k_max 10
_diffrn_reflns_limit_k_min -11
_diffrn_reflns_limit_l_max 23
_diffrn_reflns_limit_l_min -23
_diffrn_reflns_number 14970
_diffrn_reflns_theta_full 27.48
_diffrn_reflns_theta_max 27.48
_diffrn_reflns_theta_min 2.26
_exptl_absorpt_coefficient_mu 0.902
_exptl_absorpt_correction_T_max 0.879
_exptl_absorpt_correction_T_min 0.739
_exptl_absorpt_correction_type multi-scan
_exptl_absorpt_process_details
; 
multi-scan from symmetry-related measurements 
 Sortav (Blessing 1995) 
;
_exptl_crystal_density_diffrn 1.590
_exptl_crystal_density_method 'not measured'
_exptl_crystal_F_000 1144
_exptl_crystal_size_max 0.30
_exptl_crystal_size_mid 0.20
_exptl_crystal_size_min 0.15
_refine_diff_density_max 1.191
_refine_diff_density_min -0.794
_refine_diff_density_rms 0.247
_refine_ls_abs_structure_details 'Flack H D (1983), Acta Cryst. A39, 876-881'
_refine_ls_abs_structure_Flack 0.24(4)
_refine_ls_extinction_coef 0.074(5)
_refine_ls_extinction_expression Fc^*^=kFc[1+0.001xFc^2^\l^3^/sin(2\q)]^-1/4^
_refine_ls_extinction_method SHELXL
_refine_ls_goodness_of_fit_ref 1.146
_refine_ls_hydrogen_treatment mixed
_refine_ls_matrix_type full
_refine_ls_number_parameters 326
_refine_ls_number_reflns 5335
_refine_ls_number_restraints 3
_refine_ls_restrained_S_all 1.189
_refine_ls_R_factor_all 0.1066
_refine_ls_R_factor_gt 0.0828
_refine_ls_shift/su_max 0.781
_refine_ls_shift/su_mean 0.094
_refine_ls_structure_factor_coef Fsqd
_refine_ls_weighting_details 'calc w=1/[\s^2^(Fo^2^)+(0.1131P)^2^+2.1915P] where P=(Fo^2^+2Fc^2^)/3'
_refine_ls_weighting_scheme calc
_refine_ls_wR_factor_gt 0.2097
_refine_ls_wR_factor_ref 0.2302
_reflns_number_gt 4005
_reflns_number_total 5335
_reflns_threshold_expression >2sigma(I)
_cod_data_source_file d5dt02405f2.cif
_cod_data_source_block ic12909
_cod_depositor_comments
;
The following automatic conversions were performed:

data item '_symmetry_cell_setting' value 'Orthorhombic' was changed
to 'orthorhombic' in accordance with the
/home/data/users/saulius/crontab/automatic-downloads/rss-feeds/RSC/lib/dictionaries/cif_core.dic
dictionary named 'cif_core.dic' version 2.4.2 last updated on
2011-04-26.

Automatic conversion script
Id: cif_fix_values 8170 2020-07-09 18:12:32Z antanas 
;
_cod_original_cell_volume 2334.7(8)
_cod_original_sg_symbol_H-M Pca2(1)
_cod_database_code 7719952

loop_
_symmetry_equiv_pos_as_xyz
'x, y, z'
'-x, -y, z+1/2'
'x+1/2, -y, z'
'-x+1/2, y, z+1/2'

loop_
_atom_site_label
_atom_site_type_symbol
_atom_site_fract_x
_atom_site_fract_y
_atom_site_fract_z
_atom_site_U_iso_or_equiv
_atom_site_adp_type
_atom_site_occupancy
_atom_site_symmetry_multiplicity
_atom_site_calc_flag
_atom_site_refinement_flags
_atom_site_disorder_assembly
_atom_site_disorder_group
Co1 Co 0.24876(9) 0.99157(8) 0.95435(9) 0.0543(3) Uani 1 1 d . . .
O1 O 0.1440(5) 1.0016(6) 0.8950(4) 0.0717(19) Uani 1 1 d D . .
O2 O 0.3428(5) 0.9739(6) 1.0253(4) 0.073(2) Uani 1 1 d D . .
N1 N 0.2086(4) 0.7849(6) 0.9760(3) 0.0522(13) Uani 1 1 d . . .
N2 N 0.1854(5) 0.8356(10) 0.8082(5) 0.088(2) Uani 1 1 d . . .
H2B H 0.1622 0.8085 0.7665 0.106 Uiso 1 1 calc R . .
N3 N 0.3171(4) 0.9124(6) 0.8702(4) 0.0532(14) Uani 1 1 d . . .
N4 N 0.2892(4) 1.1990(7) 0.9315(3) 0.0552(14) Uani 1 1 d . . .
N5 N 0.3673(5) 1.2195(12) 1.0443(4) 0.093(3) Uani 1 1 d . . .
H5A H 0.4081 1.2683 1.0685 0.111 Uiso 1 1 calc R . .
N6 N 0.1827(4) 1.0667(7) 1.0390(3) 0.0567(14) Uani 1 1 d . . .
C1 C 0.2302(6) 0.6992(10) 1.0380(4) 0.073(2) Uani 1 1 d . . .
H1A H 0.2708 0.7383 1.0723 0.088 Uiso 1 1 calc R . .
C2 C 0.1925(9) 0.5569(14) 1.0498(8) 0.114(5) Uani 1 1 d . . .
H2A H 0.2079 0.4998 1.0916 0.136 Uiso 1 1 calc R . .
C3 C 0.1317(10) 0.4992(10) 0.9993(10) 0.100(5) Uani 1 1 d . . .
H3A H 0.1056 0.4033 1.0068 0.120 Uiso 1 1 calc R . .
C4 C 0.1113(6) 0.5815(9) 0.9407(6) 0.080(3) Uani 1 1 d . . .
H4A H 0.0709 0.5420 0.9063 0.096 Uiso 1 1 calc R . .
C5 C 0.1480(5) 0.7247(9) 0.9286(4) 0.0587(17) Uani 1 1 d . . .
C6 C 0.1270(6) 0.8578(13) 0.8704(5) 0.095(3) Uani 1 1 d D . .
H6A H 0.0646 0.8506 0.8541 0.114 Uiso 1 1 calc R . .
C7 C 0.2747(5) 0.8550(8) 0.8117(4) 0.0555(16) Uani 1 1 d . . .
C8 C 0.3269(8) 0.8024(9) 0.7486(4) 0.077(3) Uani 1 1 d . . .
H8A H 0.2996 0.7628 0.7063 0.092 Uiso 1 1 calc R . .
C9 C 0.4159(9) 0.8134(10) 0.7539(8) 0.097(4) Uani 1 1 d . . .
H9A H 0.4502 0.7814 0.7136 0.117 Uiso 1 1 calc R . .
C10 C 0.4600(7) 0.8699(11) 0.8160(9) 0.094(3) Uani 1 1 d . . .
H10A H 0.5221 0.8736 0.8191 0.113 Uiso 1 1 calc R . .
C11 C 0.4079(6) 0.9178(9) 0.8703(6) 0.071(2) Uani 1 1 d . . .
H11A H 0.4356 0.9587 0.9121 0.085 Uiso 1 1 calc R . .
C12 C 0.2646(6) 1.2683(9) 0.8674(4) 0.0634(19) Uani 1 1 d . . .
H12A H 0.2234 1.2177 0.8373 0.076 Uiso 1 1 calc R . .
C13 C 0.2948(6) 1.4026(13) 0.8448(6) 0.084(3) Uani 1 1 d . . .
H13A H 0.2767 1.4430 0.7994 0.101 Uiso 1 1 calc R . .
C14 C 0.3532(9) 1.4821(10) 0.8891(8) 0.089(4) Uani 1 1 d . . .
H14A H 0.3759 1.5765 0.8736 0.107 Uiso 1 1 calc R . .
C15 C 0.3792(5) 1.4192(8) 0.9595(6) 0.071(2) Uani 1 1 d . . .
H15A H 0.4172 1.4721 0.9915 0.085 Uiso 1 1 calc R . .
C16 C 0.3448(5) 1.2748(9) 0.9776(4) 0.0563(16) Uani 1 1 d . . .
C17 C 0.3307(6) 1.0904(12) 1.0783(5) 0.092(3) Uani 1 1 d D . .
H17A H 0.3645 1.0656 1.1234 0.110 Uiso 1 1 calc R . .
C18 C 0.2313(6) 1.1177(9) 1.0980(4) 0.0626(19) Uani 1 1 d . . .
C19 C 0.1951(8) 1.1721(10) 1.1603(5) 0.084(3) Uani 1 1 d . . .
H19A H 0.2319 1.2029 1.1993 0.101 Uiso 1 1 calc R . .
C20 C 0.1023(12) 1.1832(11) 1.1675(7) 0.112(5) Uani 1 1 d . . .
H20A H 0.0760 1.2210 1.2106 0.135 Uiso 1 1 calc R . .
C21 C 0.0527(7) 1.1376(12) 1.1100(9) 0.103(4) Uani 1 1 d . . .
H21A H -0.0093 1.1456 1.1128 0.124 Uiso 1 1 calc R . .
C22 C 0.0934(6) 1.0757(8) 1.0434(7) 0.079(3) Uani 1 1 d . . .
H22A H 0.0579 1.0425 1.0041 0.095 Uiso 1 1 calc R . .
Cl1 Cl 0.07813(11) 1.5033(2) 0.69832(13) 0.0615(4) Uani 1 1 d . . .
O3 O 0.0246(7) 1.5440(12) 0.7617(5) 0.102(2) Uani 1 1 d . . .
O4 O 0.1230(7) 1.3690(12) 0.7191(6) 0.142(4) Uani 1 1 d . . .
O5 O 0.0230(6) 1.4601(10) 0.6383(4) 0.086(2) Uani 1 1 d . . .
O6 O 0.1335(7) 1.6268(14) 0.6814(5) 0.156(5) Uani 1 1 d . . .

loop_
_atom_site_aniso_label
_atom_site_aniso_U_11
_atom_site_aniso_U_22
_atom_site_aniso_U_33
_atom_site_aniso_U_23
_atom_site_aniso_U_13
_atom_site_aniso_U_12
Co1 0.0632(5) 0.0428(4) 0.0568(5) -0.0140(4) -0.0203(3) 0.0088(3)
O1 0.080(4) 0.053(3) 0.082(4) -0.027(2) -0.042(3) 0.016(2)
O2 0.088(4) 0.051(3) 0.081(4) -0.030(3) -0.034(3) 0.020(3)
N1 0.066(3) 0.044(3) 0.047(3) -0.012(2) -0.003(3) 0.011(2)
N2 0.075(4) 0.112(6) 0.078(5) 0.030(4) -0.025(4) -0.028(4)
N3 0.058(3) 0.036(2) 0.066(4) -0.006(2) -0.013(3) 0.006(2)
N4 0.059(3) 0.046(3) 0.060(4) -0.006(2) -0.018(3) 0.007(2)
N5 0.070(4) 0.147(7) 0.061(4) 0.013(5) -0.013(3) -0.033(5)
N6 0.065(4) 0.054(3) 0.051(3) -0.006(3) -0.009(3) 0.008(3)
C1 0.091(6) 0.080(5) 0.049(4) 0.001(4) 0.002(4) 0.028(4)
C2 0.123(10) 0.093(7) 0.126(10) 0.069(8) 0.068(8) 0.062(7)
C3 0.091(7) 0.051(5) 0.157(13) 0.022(6) 0.045(8) 0.008(4)
C4 0.087(5) 0.048(4) 0.106(8) -0.031(5) 0.037(5) -0.023(4)
C5 0.063(4) 0.056(4) 0.057(4) -0.010(3) -0.001(3) -0.009(3)
C6 0.058(5) 0.166(11) 0.062(5) 0.022(6) -0.009(4) -0.015(5)
C7 0.061(4) 0.062(4) 0.043(3) -0.008(3) 0.006(3) -0.010(3)
C8 0.130(8) 0.056(4) 0.045(4) -0.014(3) 0.024(4) -0.017(4)
C9 0.115(9) 0.052(5) 0.125(9) 0.017(5) 0.071(7) 0.022(5)
C10 0.066(5) 0.056(5) 0.161(11) 0.001(6) -0.001(7) 0.003(4)
C11 0.065(5) 0.051(4) 0.096(6) 0.001(4) -0.020(4) -0.008(4)
C12 0.073(5) 0.070(5) 0.048(4) 0.000(3) -0.007(3) 0.016(4)
C13 0.090(6) 0.094(7) 0.069(5) 0.021(5) 0.002(5) 0.015(5)
C14 0.106(8) 0.050(4) 0.111(8) 0.023(5) 0.054(7) 0.019(4)
C15 0.076(4) 0.048(3) 0.088(6) -0.010(5) 0.028(5) -0.020(3)
C16 0.063(4) 0.062(4) 0.043(4) 0.000(3) -0.002(3) -0.013(3)
C17 0.081(5) 0.118(8) 0.077(6) 0.041(6) -0.042(5) -0.035(5)
C18 0.079(5) 0.061(4) 0.048(4) -0.008(3) -0.005(3) -0.022(4)
C19 0.121(8) 0.063(5) 0.068(5) -0.016(4) 0.026(5) -0.033(5)
C20 0.191(14) 0.049(4) 0.097(8) -0.010(5) 0.059(8) -0.016(6)
C21 0.070(6) 0.071(6) 0.169(12) 0.041(7) 0.058(7) 0.017(5)
C22 0.062(5) 0.036(3) 0.139(8) 0.021(4) -0.025(5) -0.006(3)
Cl1 0.0688(9) 0.0682(8) 0.0475(8) -0.0129(6) -0.0013(11) -0.0035(8)
O3 0.102(5) 0.128(6) 0.077(5) -0.037(5) 0.015(4) 0.028(6)
O4 0.145(7) 0.150(8) 0.131(8) 0.006(6) -0.007(6) 0.082(6)
O5 0.100(5) 0.092(4) 0.065(4) -0.026(4) -0.018(4) -0.005(4)
O6 0.169(9) 0.195(10) 0.105(7) -0.033(6) 0.024(6) -0.119(8)

loop_
_atom_type_symbol
_atom_type_description
_atom_type_scat_dispersion_real
_atom_type_scat_dispersion_imag
_atom_type_scat_source
C C 0.0033 0.0016 'International Tables Vol C Tables 4.2.6.8 and 6.1.1.4'
H H 0.0000 0.0000 'International Tables Vol C Tables 4.2.6.8 and 6.1.1.4'
N N 0.0061 0.0033 'International Tables Vol C Tables 4.2.6.8 and 6.1.1.4'
O O 0.0106 0.0060 'International Tables Vol C Tables 4.2.6.8 and 6.1.1.4'
Cl Cl 0.1484 0.1585 'International Tables Vol C Tables 4.2.6.8 and 6.1.1.4'
Co Co 0.3494 0.9721 'International Tables Vol C Tables 4.2.6.8 and 6.1.1.4'

loop_
_geom_angle_atom_site_label_1
_geom_angle_atom_site_label_2
_geom_angle_atom_site_label_3
_geom_angle
_geom_angle_site_symmetry_1
_geom_angle_site_symmetry_3
_geom_angle_publ_flag
O1 Co1 O2 171.8(4) . . ?
O1 Co1 N1 84.3(3) . . ?
O2 Co1 N1 91.1(3) . . ?
O1 Co1 N6 90.4(3) . . ?
O2 Co1 N6 82.8(3) . . ?
N1 Co1 N6 89.8(3) . . ?
O1 Co1 N4 95.4(2) . . ?
O2 Co1 N4 89.3(3) . . ?
N1 Co1 N4 179.4(3) . . ?
N6 Co1 N4 90.7(3) . . ?
O1 Co1 N3 90.6(3) . . ?
O2 Co1 N3 96.1(3) . . ?
N1 Co1 N3 89.6(2) . . ?
N6 Co1 N3 178.7(3) . . ?
N4 Co1 N3 90.0(3) . . ?
C6 O1 Co1 107.3(5) . . ?
C17 O2 Co1 107.6(5) . . ?
C5 N1 C1 117.4(7) . . ?
C5 N1 Co1 116.1(5) . . ?
C1 N1 Co1 126.3(5) . . ?
C7 N2 C6 123.3(8) . . ?
C7 N2 H2B 118.3 . . ?
C6 N2 H2B 118.4 . . ?
C7 N3 C11 119.4(7) . . ?
C7 N3 Co1 119.9(5) . . ?
C11 N3 Co1 120.7(5) . . ?
C12 N4 C16 118.5(7) . . ?
C12 N4 Co1 120.6(5) . . ?
C16 N4 Co1 120.9(5) . . ?
C16 N5 C17 125.9(7) . . ?
C16 N5 H5A 117.0 . . ?
C17 N5 H5A 117.1 . . ?
C22 N6 C18 117.9(7) . . ?
C22 N6 Co1 125.2(6) . . ?
C18 N6 Co1 116.9(5) . . ?
C2 C1 N1 120.9(10) . . ?
C2 C1 H1A 119.5 . . ?
N1 C1 H1A 119.6 . . ?
C3 C2 C1 119.7(9) . . ?
C3 C2 H2A 120.2 . . ?
C1 C2 H2A 120.1 . . ?
C4 C3 C2 119.1(9) . . ?
C4 C3 H3A 120.4 . . ?
C2 C3 H3A 120.5 . . ?
C3 C4 C5 121.8(11) . . ?
C3 C4 H4A 119.1 . . ?
C5 C4 H4A 119.1 . . ?
N1 C5 C4 121.2(8) . . ?
N1 C5 C6 105.5(6) . . ?
C4 C5 C6 133.0(8) . . ?
O1 C6 N2 105.5(8) . . ?
O1 C6 C5 114.8(7) . . ?
N2 C6 C5 107.3(8) . . ?
O1 C6 H6A 109.7 . . ?
N2 C6 H6A 109.7 . . ?
C5 C6 H6A 109.7 . . ?
N3 C7 N2 124.0(7) . . ?
N3 C7 C8 118.8(7) . . ?
N2 C7 C8 117.1(8) . . ?
C9 C8 C7 117.2(9) . . ?
C9 C8 H8A 121.4 . . ?
C7 C8 H8A 121.4 . . ?
C8 C9 C10 123.7(9) . . ?
C8 C9 H9A 118.1 . . ?
C10 C9 H9A 118.2 . . ?
C11 C10 C9 115.4(9) . . ?
C11 C10 H10A 122.4 . . ?
C9 C10 H10A 122.1 . . ?
C10 C11 N3 125.4(9) . . ?
C10 C11 H11A 117.3 . . ?
N3 C11 H11A 117.3 . . ?
C13 C12 N4 124.4(8) . . ?
C13 C12 H12A 117.8 . . ?
N4 C12 H12A 117.8 . . ?
C12 C13 C14 119.1(9) . . ?
C12 C13 H13A 120.5 . . ?
C14 C13 H13A 120.4 . . ?
C13 C14 C15 119.7(8) . . ?
C13 C14 H14A 120.2 . . ?
C15 C14 H14A 120.1 . . ?
C16 C15 C14 116.7(9) . . ?
C16 C15 H15A 121.6 . . ?
C14 C15 H15A 121.7 . . ?
N4 C16 N5 122.3(7) . . ?
N4 C16 C15 121.5(7) . . ?
N5 C16 C15 116.1(8) . . ?
O2 C17 N5 103.5(8) . . ?
O2 C17 C18 113.0(6) . . ?
N5 C17 C18 110.8(8) . . ?
O2 C17 H17A 109.8 . . ?
N5 C17 H17A 109.8 . . ?
C18 C17 H17A 109.8 . . ?
C19 C18 N6 123.8(9) . . ?
C19 C18 C17 129.6(8) . . ?
N6 C18 C17 106.5(7) . . ?
C18 C19 C20 120.3(10) . . ?
C18 C19 H19A 119.8 . . ?
C20 C19 H19A 119.8 . . ?
C21 C20 C19 117.4(10) . . ?
C21 C20 H20A 121.2 . . ?
C19 C20 H20A 121.4 . . ?
C20 C21 C22 121.4(9) . . ?
C20 C21 H21A 119.5 . . ?
C22 C21 H21A 119.1 . . ?
N6 C22 C21 119.2(9) . . ?
N6 C22 H22A 120.4 . . ?
C21 C22 H22A 120.4 . . ?
O4 Cl1 O5 105.3(6) . . ?
O4 Cl1 O6 114.8(7) . . ?
O5 Cl1 O6 112.7(6) . . ?
O4 Cl1 O3 105.0(6) . . ?
O5 Cl1 O3 110.4(4) . . ?
O6 Cl1 O3 108.4(7) . . ?

loop_
_geom_bond_atom_site_label_1
_geom_bond_atom_site_label_2
_geom_bond_distance
_geom_bond_site_symmetry_2
_geom_bond_publ_flag
Co1 O1 1.896(6) . ?
Co1 O2 1.904(7) . ?
Co1 N1 1.933(6) . ?
Co1 N6 1.929(6) . ?
Co1 N4 1.945(6) . ?
Co1 N3 1.951(7) . ?
O1 C6 1.349(11) . ?
O2 C17 1.401(12) . ?
N1 C5 1.349(9) . ?
N1 C1 1.379(9) . ?
N2 C7 1.345(10) . ?
N2 C6 1.432(13) . ?
N2 H2B 0.8600 . ?
N3 C7 1.326(9) . ?
N3 C11 1.356(10) . ?
N4 C12 1.351(9) . ?
N4 C16 1.346(8) . ?
N5 C16 1.336(10) . ?
N5 C17 1.390(12) . ?
N5 H5A 0.8600 . ?
N6 C22 1.338(10) . ?
N6 C18 1.360(10) . ?
C1 C2 1.375(15) . ?
C1 H1A 0.9300 . ?
C2 C3 1.38(2) . ?
C2 H2A 0.9300 . ?
C3 C4 1.31(2) . ?
C3 H3A 0.9300 . ?
C4 C5 1.376(11) . ?
C4 H4A 0.9300 . ?
C5 C6 1.592(13) . ?
C6 H6A 0.9800 . ?
C7 C8 1.452(10) . ?
C8 C9 1.336(16) . ?
C8 H8A 0.9300 . ?
C9 C10 1.387(18) . ?
C9 H9A 0.9300 . ?
C10 C11 1.316(15) . ?
C10 H10A 0.9300 . ?
C11 H11A 0.9300 . ?
C12 C13 1.316(13) . ?
C12 H12A 0.9300 . ?
C13 C14 1.368(17) . ?
C13 H13A 0.9300 . ?
C14 C15 1.434(18) . ?
C14 H14A 0.9300 . ?
C15 C16 1.394(10) . ?
C15 H15A 0.9300 . ?
C17 C18 1.544(14) . ?
C17 H17A 0.9800 . ?
C18 C19 1.332(12) . ?
C19 C20 1.396(18) . ?
C19 H19A 0.9300 . ?
C20 C21 1.331(18) . ?
C20 H20A 0.9300 . ?
C21 C22 1.448(17) . ?
C21 H21A 0.9300 . ?
C22 H22A 0.9300 . ?
Cl1 O4 1.397(8) . ?
Cl1 O5 1.409(8) . ?
Cl1 O6 1.388(8) . ?
Cl1 O3 1.436(8) . ?
